data_7022983
loop_
_publ_author_name
'Chen, Yanmei'
'Cao, Yanyuan'
'Chen, Wenqian'
'Gao, Qian'
'Li, Lei'
'Gao, Dandan'
'Liu, Wei'
'Li, Yahong'
'Li, Wu'

_publ_section_title
;
 Seven novel Sr(II)-Sm(III) and Sr(II)-Dy(III) coordination polymers:
 construction of five classes of structural topologies using different
 amounts of imidazole.
;
_journal_issue 27
_journal_name_full 'Dalton transactions (Cambridge, England : 2003)'
_journal_page_first 10011
_journal_page_last 10018
_journal_paper_doi 10.1039/c3dt50453k
_journal_volume 42
_journal_year 2013
_chemical_formula_moiety 'C42 H28 N6 O29 Sm2 Sr, 4(C3 H5 N2), C2 H6 O, 4(H2 O)'
_chemical_formula_sum 'C56 H62 N14 O34 Sm2 Sr'
_chemical_formula_weight 1863.52
_chemical_name_systematic
;
?
;
_space_group_IT_number 2
_symmetry_cell_setting triclinic
_symmetry_space_group_name_Hall '-P 1'
_symmetry_space_group_name_H-M 'P -1'
_atom_sites_solution_hydrogens geom
_atom_sites_solution_primary direct
_atom_sites_solution_secondary difmap
_audit_creation_method SHELXL-97
_cell_angle_alpha 88.42(3)
_cell_angle_beta 87.81(3)
_cell_angle_gamma 79.04(3)
_cell_formula_units_Z 2
_cell_length_a 10.394(2)
_cell_length_b 11.066(2)
_cell_length_c 30.409(6)
_cell_measurement_reflns_used 2348
_cell_measurement_temperature 293(2)
_cell_measurement_theta_max 26.3
_cell_measurement_theta_min 1.9
_cell_volume 3430.6(12)
_computing_cell_refinement 'SAINT (Bruker, 2005)'
_computing_data_collection 'APEX-II (Bruker, 2005)'
_computing_data_reduction 'SAINT (Bruker, 2005)'
_computing_molecular_graphics 'SHELXTL (Sheldrick, 2008) and DIAMOND (Brandenburg, 1999)'
_computing_publication_material 'SHELXTL (Sheldrick, 2008)'
_computing_structure_refinement 'SHELXL-97 (Sheldrick, 2008)'
_computing_structure_solution 'SHELXS-97 (Sheldrick, 2008)'
_diffrn_ambient_temperature 293(2)
_diffrn_measured_fraction_theta_full 0.978
_diffrn_measured_fraction_theta_max 0.978
_diffrn_measurement_device_type 'Bruker APEXII CCD'
_diffrn_measurement_method '\f and \w scans'
_diffrn_radiation_monochromator graphite
_diffrn_radiation_source 'fine-focus sealed tube'
_diffrn_radiation_type MoK\a
_diffrn_radiation_wavelength 0.71073
_diffrn_reflns_av_R_equivalents 0.0295
_diffrn_reflns_av_sigmaI/netI 0.0325
_diffrn_reflns_limit_h_max 11
_diffrn_reflns_limit_h_min -11
_diffrn_reflns_limit_k_max 12
_diffrn_reflns_limit_k_min -12
_diffrn_reflns_limit_l_max 35
_diffrn_reflns_limit_l_min -34
_diffrn_reflns_number 38218
_diffrn_reflns_theta_full 24.20
_diffrn_reflns_theta_max 24.20
_diffrn_reflns_theta_min 0.67
_exptl_absorpt_coefficient_mu 2.569
_exptl_absorpt_correction_T_max 0.6993
_exptl_absorpt_correction_T_min 0.6276
_exptl_absorpt_correction_type multi-scan
_exptl_absorpt_process_details 'SADABS (Bruker, 2005)'
_exptl_crystal_colour colourless
_exptl_crystal_density_diffrn 1.804
_exptl_crystal_density_meas ?
_exptl_crystal_density_method 'not measured'
_exptl_crystal_description block
_exptl_crystal_F_000 1860
_exptl_crystal_size_max 0.20
_exptl_crystal_size_mid 0.15
_exptl_crystal_size_min 0.15
_refine_diff_density_max 1.186
_refine_diff_density_min -0.827
_refine_diff_density_rms 0.086
_refine_ls_extinction_method none
_refine_ls_goodness_of_fit_ref 1.070
_refine_ls_hydrogen_treatment constr
_refine_ls_matrix_type full
_refine_ls_number_parameters 966
_refine_ls_number_reflns 10767
_refine_ls_number_restraints 6
_refine_ls_restrained_S_all 1.071
_refine_ls_R_factor_all 0.0358
_refine_ls_R_factor_gt 0.0286
_refine_ls_shift/su_max 0.004
_refine_ls_shift/su_mean 0.000
_refine_ls_structure_factor_coef Fsqd
_refine_ls_weighting_details 'calc w=1/[\s^2^(Fo^2^)+(0.0351P)^2^+3.4395P] where P=(Fo^2^+2Fc^2^)/3'
_refine_ls_weighting_scheme calc
_refine_ls_wR_factor_gt 0.0697
_refine_ls_wR_factor_ref 0.0730
_reflns_number_gt 9330
_reflns_number_total 10767
_reflns_threshold_expression &gt;2sigma(I)
_cod_data_source_file c3dt50453k.cif
_cod_data_source_block ccdc773354
_cod_depositor_comments
;
The following automatic conversions were performed:

'_exptl_crystal_density_meas' value 'not measured' was changed to '?'
- the value is perceived as not measured.

Automatic conversion script
Id: cif_fix_values 3008 2015-01-20 13:52:24Z robertas 
;
_cod_original_cell_volume 3430.8(12)
_cod_original_sg_symbol_Hall '-p 1'
_cod_database_code 7022983

loop_
_symmetry_equiv_pos_as_xyz
'x, y, z'
'-x, -y, -z'

loop_
_atom_site_label
_atom_site_type_symbol
_atom_site_fract_x
_atom_site_fract_y
_atom_site_fract_z
_atom_site_U_iso_or_equiv
_atom_site_adp_type
_atom_site_occupancy
_atom_site_symmetry_multiplicity
_atom_site_calc_flag
_atom_site_refinement_flags
Sm1 Sm 0.441781(19) 0.344897(17) 0.372814(6) 0.02079(7) Uani 1 1 d .
O1 O 0.5332(3) 0.4913(2) 0.32412(8) 0.0286(6) Uani 1 1 d .
N1 N 0.6792(3) 0.3605(3) 0.38301(9) 0.0224(7) Uani 1 1 d .
C1 C 0.7351(4) 0.4411(3) 0.35861(12) 0.0229(9) Uani 1 1 d .
C1A C 1.1286(4) 0.8872(4) 0.02190(13) 0.0350(10) Uani 1 1 d .
H1A H 1.1401 0.8137 0.0069 0.042 Uiso 1 1 calc R
Sm2 Sm 0.86938(2) 1.041788(17) 0.147246(6) 0.02305(7) Uani 1 1 d .
O2 O 0.6965(3) 0.5826(2) 0.29881(8) 0.0316(7) Uani 1 1 d .
N2 N 0.2950(3) 0.3411(3) 0.44177(10) 0.0234(7) Uani 1 1 d .
C2 C 0.8623(4) 0.4544(4) 0.36399(13) 0.0319(10) Uani 1 1 d .
H2 H 0.8980 0.5125 0.3474 0.038 Uiso 1 1 calc R
Sr3 Sr 0.72691(4) 0.56876(3) 0.213718(12) 0.02698(10) Uani 1 1 d .
O3 O 0.5636(3) 0.2003(2) 0.42674(8) 0.0292(6) Uani 1 1 d .
N3 N 0.3626(3) 0.3302(3) 0.29538(10) 0.0231(7) Uani 1 1 d .
C3 C 0.9357(4) 0.3798(4) 0.39446(14) 0.0369(11) Uani 1 1 d .
H3 H 1.0221 0.3868 0.3987 0.044 Uiso 1 1 calc R
O4 O 0.7429(3) 0.1218(3) 0.46226(9) 0.0415(8) Uani 1 1 d .
N4 N 0.6291(3) 1.0294(3) 0.14628(10) 0.0232(7) Uani 1 1 d .
C4 C 0.8797(4) 0.2947(4) 0.41858(13) 0.0335(10) Uani 1 1 d .
H4 H 0.9285 0.2424 0.4389 0.040 Uiso 1 1 calc R
O5 O 0.4330(3) 0.5136(2) 0.42340(9) 0.0342(7) Uani 1 1 d .
C5 C 0.7521(4) 0.2879(3) 0.41242(12) 0.0239(9) Uani 1 1 d .
N5 N 1.0256(3) 1.0121(3) 0.08009(10) 0.0242(7) Uani 1 1 d .
O6 O 0.3616(4) 0.6117(3) 0.48506(10) 0.0520(9) Uani 1 1 d .
C6 C 0.6484(4) 0.5114(3) 0.32419(12) 0.0254(9) Uani 1 1 d .
N6 N 0.9657(3) 1.0812(3) 0.21865(10) 0.0284(8) Uani 1 1 d .
O7 O 0.3144(3) 0.1768(2) 0.38019(8) 0.0308(7) Uani 1 1 d .
C7 C 0.6812(4) 0.1961(3) 0.43632(12) 0.0259(9) Uani 1 1 d .
N7 N 0.8273(4) 0.5501(4) 0.03906(14) 0.0569(12) Uani 1 1 d .
H7 H 0.8783 0.5941 0.0495 0.068 Uiso 1 1 calc R
O8 O 0.1783(3) 0.0743(3) 0.41662(10) 0.0443(8) Uani 1 1 d .
N8 N 0.7016(4) 0.4197(3) 0.03449(13) 0.0534(11) Uani 1 1 d .
H8 H 0.6567 0.3638 0.0414 0.064 Uiso 1 1 calc R
C8 C 0.2903(4) 0.4274(3) 0.47165(12) 0.0282(9) Uani 1 1 d .
O9 O 0.5701(3) 0.1875(2) 0.32701(8) 0.0319(7) Uani 1 1 d .
N9 N 0.3728(4) 0.9456(3) 0.34110(12) 0.0396(9) Uani 1 1 d .
H9A H 0.3644 1.0188 0.3510 0.047 Uiso 1 1 calc R
C9 C 0.2183(5) 0.4254(4) 0.51058(14) 0.0451(12) Uani 1 1 d .
H9 H 0.2155 0.4871 0.5309 0.054 Uiso 1 1 calc R
O10 O 0.6171(3) 0.0897(2) 0.26366(9) 0.0339(7) Uani 1 1 d .
N10 N 0.4381(4) 0.7897(4) 0.30277(14) 0.0566(12) Uani 1 1 d .
H10A H 0.4793 0.7421 0.2829 0.068 Uiso 1 1 calc R
C10 C 0.1508(5) 0.3314(4) 0.51910(14) 0.0483(13) Uani 1 1 d .
H10 H 0.1014 0.3292 0.5452 0.058 Uiso 1 1 calc R
O11 O 0.2366(3) 0.4825(2) 0.35282(9) 0.0333(7) Uani 1 1 d .
C11 C 0.1572(4) 0.2401(4) 0.48852(13) 0.0373(11) Uani 1 1 d .
H11 H 0.1140 0.1746 0.4938 0.045 Uiso 1 1 calc R
N11 N 0.9416(4) 0.8153(4) 0.34275(19) 0.0696(15) Uani 1 1 d .
H11A H 0.9905 0.7453 0.3487 0.083 Uiso 1 1 calc R
O12 O 0.0904(3) 0.5704(3) 0.30459(10) 0.0407(7) Uani 1 1 d .
C12 C 0.2300(4) 0.2489(3) 0.44957(12) 0.0240(9) Uani 1 1 d .
N12 N 0.8075(4) 0.9535(3) 0.31158(12) 0.0417(9) Uani 1 1 d .
H12 H 0.7518 0.9911 0.2932 0.050 Uiso 1 1 calc R
O13 O 0.7920(3) 0.8991(2) 0.20039(8) 0.0296(6) Uani 1 1 d .
C13 C 0.3678(4) 0.5261(4) 0.45921(13) 0.0315(10) Uani 1 1 d .
N13 N 0.5380(4) 0.9542(4) 0.43416(14) 0.0586(12) Uani 1 1 d .
H13 H 0.5416 1.0313 0.4339 0.070 Uiso 1 1 calc R
O14 O 0.6398(3) 0.8011(2) 0.22964(9) 0.0316(7) Uani 1 1 d .
C14 C 0.2403(4) 0.1582(4) 0.41324(13) 0.0262(9) Uani 1 1 d .
N14 N 0.4829(4) 0.7815(4) 0.45089(13) 0.0500(11) Uani 1 1 d .
H14 H 0.4464 0.7266 0.4642 0.060 Uiso 1 1 calc R
O15 O 0.7417(3) 1.1655(2) 0.09073(9) 0.0325(7) Uani 1 1 d .
C15 C 0.4348(4) 0.2523(3) 0.26731(12) 0.0261(9) Uani 1 1 d .
O16 O 0.5534(3) 1.2536(3) 0.06263(11) 0.0538(9) Uani 1 1 d .
C16 C 0.4047(5) 0.2478(4) 0.22387(14) 0.0422(12) Uani 1 1 d .
H16 H 0.4586 0.1950 0.2047 0.051 Uiso 1 1 calc R
O17 O 0.8684(3) 0.8573(2) 0.10223(9) 0.0347(7) Uani 1 1 d .
C17 C 0.2932(5) 0.3230(5) 0.20946(15) 0.0572(15) Uani 1 1 d .
H17 H 0.2691 0.3201 0.1804 0.069 Uiso 1 1 calc R
O18 O 0.9843(3) 0.7113(3) 0.05972(11) 0.0504(9) Uani 1 1 d .
C18 C 0.2172(5) 0.4028(4) 0.23824(15) 0.0455(12) Uani 1 1 d .
H18 H 0.1409 0.4540 0.2291 0.055 Uiso 1 1 calc R
O19 O 0.9974(3) 1.2057(2) 0.13038(9) 0.0329(7) Uani 1 1 d .
C19 C 0.2567(4) 0.4053(3) 0.28116(13) 0.0270(9) Uani 1 1 d .
O20 O 1.1298(3) 1.2952(3) 0.08632(10) 0.0449(8) Uani 1 1 d .
C20 C 0.5509(4) 0.1709(3) 0.28725(13) 0.0271(9) Uani 1 1 d .
O21 O 1.0642(3) 0.8962(3) 0.16782(10) 0.0401(7) Uani 1 1 d .
C21 C 0.1868(4) 0.4938(4) 0.31508(14) 0.0283(9) Uani 1 1 d .
O22 O 1.2084(3) 0.8133(3) 0.21741(11) 0.0588(10) Uani 1 1 d .
C22 C 0.5783(4) 0.9544(3) 0.17432(12) 0.0241(9) Uani 1 1 d .
O23 O 0.7569(3) 1.2218(2) 0.18808(9) 0.0318(7) Uani 1 1 d .
C23 C 0.4489(4) 0.9460(4) 0.17528(14) 0.0359(11) Uani 1 1 d .
H23 H 0.4165 0.8913 0.1945 0.043 Uiso 1 1 calc R
O24 O 0.7423(3) 1.3515(3) 0.24400(9) 0.0445(8) Uani 1 1 d .
C24 C 0.3670(4) 1.0220(4) 0.14650(15) 0.0443(12) Uani 1 1 d .
H24 H 0.2781 1.0192 0.1464 0.053 Uiso 1 1 calc R
O25 O 0.7321(3) 0.6796(3) 0.13840(9) 0.0443(8) Uani 1 1 d .
H25A H 0.7858 0.7287 0.1385 0.066 Uiso 1 1 d R
H25B H 0.6622 0.6821 0.1245 0.066 Uiso 1 1 d R
C25 C 0.4183(4) 1.1010(4) 0.11819(13) 0.0364(11) Uani 1 1 d .
H25 H 0.3644 1.1533 0.0992 0.044 Uiso 1 1 calc R
O26 O 0.9262(3) 0.4343(3) 0.17270(10) 0.0518(9) Uani 1 1 d .
H26A H 0.9781 0.4744 0.1592 0.078 Uiso 1 1 d R
H26B H 0.9451 0.3650 0.1602 0.078 Uiso 1 1 d R
C26 C 0.5500(4) 1.1014(3) 0.11844(12) 0.0268(9) Uani 1 1 d .
O27 O 0.6154(3) 0.4433(3) 0.15714(10) 0.0546(9) Uani 1 1 d .
H27A H 0.5746 0.4911 0.1378 0.066 Uiso 1 1 d R
H27B H 0.6479 0.3768 0.1442 0.066 Uiso 1 1 d R
C27 C 0.6770(4) 0.8786(3) 0.20426(12) 0.0251(9) Uani 1 1 d .
O28 O 0.4797(3) 0.5881(3) 0.23783(10) 0.0503(8) Uani 1 1 d .
H28A H 0.4256 0.6016 0.2172 0.075 Uiso 1 1 d R
H28B H 0.4527 0.5223 0.2451 0.075 Uiso 1 1 d R
C28 C 0.6201(4) 1.1806(4) 0.08816(13) 0.0299(10) Uani 1 1 d .
O29 O 0.9389(3) 0.6561(3) 0.22497(11) 0.0545(9) Uani 1 1 d .
H29A H 0.9942 0.6458 0.2453 0.082 Uiso 1 1 d R
H29B H 0.9452 0.7180 0.2084 0.082 Uiso 1 1 d R
C29 C 1.0416(4) 0.9078(3) 0.05768(12) 0.0251(9) Uani 1 1 d .
C53 C 0.5439(7) 0.8308(6) 0.0431(2) 0.092(2) Uani 1 1 d .
H53A H 0.5897 0.8673 0.0645 0.138 Uiso 1 1 calc R
H53B H 0.4981 0.8942 0.0242 0.138 Uiso 1 1 calc R
H53C H 0.6057 0.7740 0.0259 0.138 Uiso 1 1 calc R
O31 O 0.3168(4) 0.6290(4) 0.16260(14) 0.0840(13) Uani 1 1 d .
H31A H 0.2855 0.5933 0.1422 0.101 Uiso 1 1 d R
H31B H 0.2460 0.6678 0.1744 0.101 Uiso 1 1 d R
C31 C 1.1979(4) 0.9769(4) 0.00878(14) 0.0370(11) Uani 1 1 d .
H31 H 1.2554 0.9654 -0.0156 0.044 Uiso 1 1 calc R
O32 O 0.1245(4) 0.5257(3) 0.11984(12) 0.0667(10) Uani 1 1 d .
H32A H 0.0907 0.5825 0.1021 0.080 Uiso 1 1 d R
H32B H 0.1351 0.4585 0.1061 0.080 Uiso 1 1 d R
C32 C 1.1812(4) 1.0839(4) 0.03214(13) 0.0335(10) Uani 1 1 d .
H32 H 1.2272 1.1455 0.0238 0.040 Uiso 1 1 calc R
O33 O 0.0903(3) 0.6623(3) 0.40551(11) 0.0664(10) Uani 1 1 d .
H33A H 0.1520 0.6074 0.3953 0.100 Uiso 1 1 d R
H33B H 0.1231 0.7008 0.4247 0.100 Uiso 1 1 d R
C33 C 1.0952(4) 1.0982(3) 0.06809(12) 0.0255(9) Uani 1 1 d .
O34 O 0.1146(4) 0.8607(4) 0.46166(12) 0.0754(12) Uani 1 1 d .
H34A H 0.1282 0.9293 0.4511 0.113 Uiso 1 1 d R
H34B H 0.1444 0.8616 0.4873 0.113 Uiso 1 1 d R
C34 C 0.9583(4) 0.8174(4) 0.07447(14) 0.0317(10) Uani 1 1 d .
C35 C 1.0723(4) 1.2102(4) 0.09680(13) 0.0277(9) Uani 1 1 d .
C36 C 1.0718(4) 1.0045(4) 0.23254(13) 0.0346(10) Uani 1 1 d .
C37 C 1.1338(5) 1.0272(5) 0.27008(17) 0.0592(15) Uani 1 1 d .
H37 H 1.2074 0.9725 0.2795 0.071 Uiso 1 1 calc R
C38 C 1.0849(6) 1.1314(6) 0.29298(18) 0.0700(16) Uani 1 1 d U
H38 H 1.1265 1.1493 0.3179 0.084 Uiso 1 1 calc R
C39 C 0.9739(5) 1.2099(5) 0.27923(15) 0.0524(13) Uani 1 1 d U
H39 H 0.9392 1.2808 0.2947 0.063 Uiso 1 1 calc R
C40 C 0.9157(4) 1.1808(4) 0.24204(13) 0.0329(10) Uani 1 1 d .
C41 C 1.1197(4) 0.8949(4) 0.20401(15) 0.0365(11) Uani 1 1 d .
C42 C 0.7949(4) 1.2580(4) 0.22368(13) 0.0306(10) Uani 1 1 d .
C43 C 0.7750(6) 0.4660(5) 0.06110(17) 0.0596(15) Uani 1 1 d .
H43 H 0.7880 0.4434 0.0905 0.072 Uiso 1 1 calc R
C44 C 0.7876(7) 0.5549(5) -0.00190(18) 0.0692(18) Uani 1 1 d .
H44 H 0.8109 0.6058 -0.0245 0.083 Uiso 1 1 calc R
C45 C 0.7083(7) 0.4740(5) -0.00526(17) 0.0734(19) Uani 1 1 d .
H45 H 0.6659 0.4585 -0.0303 0.088 Uiso 1 1 calc R
C46 C 0.4510(5) 0.9017(5) 0.30844(16) 0.0466(12) Uani 1 1 d .
H46 H 0.5064 0.9439 0.2921 0.056 Uiso 1 1 calc R
C47 C 0.3503(5) 0.7582(4) 0.33270(18) 0.0577(15) Uani 1 1 d .
H47 H 0.3246 0.6823 0.3359 0.069 Uiso 1 1 calc R
C48 C 0.3073(5) 0.8593(5) 0.35701(15) 0.0453(12) Uani 1 1 d .
H48 H 0.2451 0.8675 0.3801 0.054 Uiso 1 1 calc R
C49 C 0.8652(5) 0.8397(5) 0.30947(18) 0.0566(14) Uani 1 1 d .
H49 H 0.8541 0.7849 0.2879 0.068 Uiso 1 1 calc R
C50 C 0.8474(5) 1.0036(5) 0.34649(18) 0.0561(14) Uani 1 1 d .
H50 H 0.8209 1.0846 0.3553 0.067 Uiso 1 1 calc R
C51 C 0.9311(6) 0.9175(7) 0.36619(19) 0.0725(18) Uani 1 1 d .
H51 H 0.9750 0.9259 0.3917 0.087 Uiso 1 1 calc R
C52 C 0.4491(7) 0.7647(7) 0.0659(2) 0.100(2) Uani 1 1 d .
H52A H 0.3804 0.8246 0.0798 0.121 Uiso 1 1 calc R
H52B H 0.4088 0.7228 0.0441 0.121 Uiso 1 1 calc R
O30 O 0.5010(4) 0.6819(5) 0.09655(19) 0.1118(18) Uani 1 1 d .
H30 H 0.4425 0.6667 0.1135 0.168 Uiso 1 1 calc R
C54 C 0.4596(5) 0.9001(5) 0.45964(16) 0.0518(13) Uani 1 1 d .
H54 H 0.3983 0.9387 0.4803 0.062 Uiso 1 1 calc R
C55 C 0.5726(5) 0.7610(5) 0.41776(17) 0.0561(14) Uani 1 1 d .
H55 H 0.6016 0.6863 0.4039 0.067 Uiso 1 1 calc R
C56 C 0.6131(6) 0.8660(5) 0.40808(18) 0.0613(15) Uani 1 1 d .
H56 H 0.6791 0.8775 0.3878 0.074 Uiso 1 1 calc R

loop_
_atom_site_aniso_label
_atom_site_aniso_U_11
_atom_site_aniso_U_22
_atom_site_aniso_U_33
_atom_site_aniso_U_23
_atom_site_aniso_U_13
_atom_site_aniso_U_12
Sm1 0.02213(12) 0.01911(11) 0.02114(11) 0.00062(8) 0.00176(8) -0.00458(8)
O1 0.0277(17) 0.0298(16) 0.0290(15) 0.0093(12) -0.0027(12) -0.0085(13)
N1 0.0259(19) 0.0210(17) 0.0205(17) -0.0005(14) 0.0020(14) -0.0056(14)
C1 0.027(2) 0.021(2) 0.021(2) 0.0002(16) 0.0016(17) -0.0081(17)
C1A 0.036(3) 0.035(2) 0.032(2) -0.0114(19) 0.000(2) 0.001(2)
Sm2 0.02570(13) 0.02084(12) 0.02349(11) -0.00048(8) 0.00167(9) -0.00711(9)
O2 0.0408(18) 0.0296(16) 0.0266(15) 0.0061(12) 0.0033(13) -0.0144(13)
N2 0.0239(19) 0.0223(18) 0.0246(17) -0.0002(14) -0.0006(14) -0.0058(14)
C2 0.032(3) 0.032(2) 0.034(2) -0.0008(19) 0.0062(19) -0.014(2)
Sr3 0.0357(2) 0.0216(2) 0.0237(2) 0.00111(15) 0.00293(16) -0.00650(17)
O3 0.0312(18) 0.0294(16) 0.0294(15) 0.0083(12) -0.0038(13) -0.0129(13)
N3 0.0209(19) 0.0200(17) 0.0278(18) 0.0020(14) 0.0012(14) -0.0032(14)
C3 0.023(2) 0.046(3) 0.043(3) 0.004(2) -0.007(2) -0.011(2)
O4 0.042(2) 0.0393(18) 0.0424(18) 0.0188(15) -0.0118(15) -0.0078(15)
N4 0.0281(19) 0.0212(17) 0.0211(17) 0.0005(14) 0.0002(14) -0.0070(14)
C4 0.030(3) 0.035(2) 0.035(2) 0.0054(19) -0.0061(19) -0.005(2)
O5 0.049(2) 0.0292(16) 0.0277(16) -0.0051(12) 0.0094(14) -0.0171(14)
C5 0.024(2) 0.023(2) 0.025(2) 0.0012(17) -0.0002(17) -0.0059(17)
N5 0.0257(19) 0.0224(18) 0.0247(17) -0.0014(14) -0.0009(14) -0.0045(15)
O6 0.088(3) 0.0331(18) 0.0409(18) -0.0157(15) 0.0188(17) -0.0284(17)
C6 0.034(3) 0.020(2) 0.022(2) -0.0031(17) 0.0059(18) -0.0060(19)
N6 0.032(2) 0.0302(19) 0.0255(18) 0.0051(15) -0.0002(15) -0.0119(16)
O7 0.0352(18) 0.0293(15) 0.0308(16) -0.0079(12) 0.0057(13) -0.0135(13)
C7 0.037(3) 0.022(2) 0.018(2) -0.0015(17) -0.0014(18) -0.0044(19)
N7 0.072(3) 0.042(3) 0.062(3) -0.010(2) 0.009(2) -0.026(2)
O8 0.052(2) 0.0377(18) 0.0502(19) -0.0087(14) 0.0121(16) -0.0284(16)
N8 0.078(3) 0.039(2) 0.049(3) 0.002(2) 0.009(2) -0.030(2)
C8 0.033(3) 0.024(2) 0.028(2) -0.0019(18) 0.0039(18) -0.0075(18)
O9 0.0334(18) 0.0334(16) 0.0246(16) -0.0025(12) -0.0040(12) 0.0052(13)
N9 0.045(2) 0.028(2) 0.045(2) -0.0067(17) -0.0085(19) -0.0022(18)
C9 0.061(3) 0.041(3) 0.035(3) -0.013(2) 0.016(2) -0.016(2)
O10 0.0392(18) 0.0266(16) 0.0312(16) -0.0027(13) 0.0042(13) 0.0053(13)
N10 0.063(3) 0.038(3) 0.063(3) -0.009(2) 0.019(2) 0.004(2)
C10 0.064(4) 0.058(3) 0.027(2) -0.007(2) 0.018(2) -0.026(3)
O11 0.0288(17) 0.0323(16) 0.0346(17) -0.0051(13) 0.0004(13) 0.0054(13)
C11 0.039(3) 0.045(3) 0.032(2) 0.003(2) 0.006(2) -0.021(2)
N11 0.038(3) 0.051(3) 0.113(4) 0.035(3) -0.012(3) 0.006(2)
O12 0.0284(18) 0.0381(18) 0.0501(19) -0.0028(14) -0.0036(14) 0.0082(14)
C12 0.018(2) 0.025(2) 0.029(2) 0.0028(17) -0.0003(17) -0.0049(17)
N12 0.039(2) 0.040(2) 0.043(2) 0.0058(18) -0.0039(18) -0.0004(19)
O13 0.0325(18) 0.0260(15) 0.0312(15) 0.0069(12) -0.0015(13) -0.0084(13)
C13 0.040(3) 0.024(2) 0.031(2) -0.0010(19) -0.002(2) -0.0059(19)
N13 0.070(3) 0.053(3) 0.061(3) 0.011(2) -0.004(2) -0.035(3)
O14 0.0371(18) 0.0239(15) 0.0329(16) 0.0076(12) 0.0090(13) -0.0067(13)
C14 0.026(2) 0.024(2) 0.030(2) -0.0001(17) 0.0019(18) -0.0085(19)
N14 0.076(3) 0.037(2) 0.044(2) 0.0026(19) 0.002(2) -0.029(2)
O15 0.0319(19) 0.0350(17) 0.0316(16) 0.0081(13) 0.0010(13) -0.0109(13)
C15 0.030(2) 0.020(2) 0.028(2) -0.0014(17) 0.0023(18) -0.0050(18)
O16 0.047(2) 0.058(2) 0.058(2) 0.0339(18) -0.0187(17) -0.0163(17)
C16 0.048(3) 0.039(3) 0.033(3) -0.011(2) -0.004(2) 0.009(2)
O17 0.0408(19) 0.0307(16) 0.0359(17) -0.0077(13) 0.0078(14) -0.0161(14)
C17 0.075(4) 0.055(3) 0.033(3) -0.009(2) -0.020(3) 0.015(3)
O18 0.064(2) 0.0275(18) 0.061(2) -0.0151(15) 0.0139(18) -0.0148(16)
C18 0.045(3) 0.045(3) 0.041(3) -0.005(2) -0.017(2) 0.009(2)
O19 0.0413(19) 0.0283(16) 0.0327(16) -0.0071(12) 0.0115(14) -0.0173(13)
C19 0.021(2) 0.022(2) 0.038(2) -0.0002(18) -0.0007(18) -0.0049(18)
O20 0.062(2) 0.0314(17) 0.0464(19) -0.0033(14) 0.0216(16) -0.0252(16)
C20 0.028(2) 0.020(2) 0.032(2) 0.0018(18) 0.0054(19) -0.0054(18)
O21 0.0356(19) 0.0406(18) 0.0407(18) -0.0041(14) -0.0033(15) 0.0026(14)
C21 0.020(2) 0.027(2) 0.039(3) 0.0016(19) 0.0006(19) -0.0064(19)
O22 0.046(2) 0.058(2) 0.065(2) 0.0113(18) -0.0148(18) 0.0078(18)
C22 0.030(2) 0.018(2) 0.025(2) -0.0032(16) 0.0031(17) -0.0070(17)
O23 0.0375(18) 0.0267(15) 0.0306(16) -0.0030(12) 0.0016(13) -0.0048(13)
C23 0.039(3) 0.036(3) 0.035(2) 0.005(2) 0.000(2) -0.016(2)
O24 0.076(2) 0.0223(16) 0.0333(17) -0.0040(13) 0.0108(16) -0.0064(16)
C24 0.028(3) 0.057(3) 0.052(3) 0.004(2) -0.003(2) -0.019(2)
O25 0.064(2) 0.0404(18) 0.0357(17) 0.0052(14) -0.0019(15) -0.0286(16)
C25 0.035(3) 0.043(3) 0.033(2) 0.007(2) -0.010(2) -0.012(2)
O26 0.058(2) 0.0337(18) 0.065(2) -0.0123(16) 0.0242(18) -0.0142(16)
C26 0.033(3) 0.025(2) 0.023(2) -0.0006(17) -0.0010(18) -0.0066(18)
O27 0.078(3) 0.0431(19) 0.0440(19) -0.0011(15) -0.0143(18) -0.0111(18)
C27 0.036(3) 0.016(2) 0.024(2) -0.0038(16) 0.0056(18) -0.0070(18)
O28 0.042(2) 0.053(2) 0.059(2) 0.0023(16) -0.0010(16) -0.0186(16)
C28 0.039(3) 0.024(2) 0.028(2) 0.0001(18) -0.004(2) -0.008(2)
O29 0.048(2) 0.046(2) 0.072(2) -0.0085(17) -0.0066(18) -0.0136(17)
C29 0.025(2) 0.023(2) 0.026(2) -0.0022(17) -0.0031(17) -0.0010(17)
C53 0.097(6) 0.084(5) 0.096(5) 0.010(4) -0.009(4) -0.016(4)
O31 0.063(3) 0.080(3) 0.110(3) -0.007(3) -0.015(2) -0.012(2)
C31 0.033(3) 0.046(3) 0.031(2) -0.007(2) 0.0117(19) -0.007(2)
O32 0.079(3) 0.050(2) 0.075(3) -0.0036(19) -0.003(2) -0.020(2)
C32 0.033(3) 0.038(3) 0.030(2) 0.0031(19) 0.0034(19) -0.011(2)
O33 0.056(2) 0.069(2) 0.064(2) -0.0101(19) 0.0031(19) 0.0123(19)
C33 0.027(2) 0.025(2) 0.025(2) 0.0013(17) -0.0008(17) -0.0068(18)
O34 0.097(3) 0.085(3) 0.058(2) 0.022(2) -0.028(2) -0.048(2)
C34 0.039(3) 0.023(2) 0.034(2) -0.0029(19) -0.005(2) -0.007(2)
C35 0.026(2) 0.028(2) 0.029(2) 0.0028(18) -0.0001(18) -0.0068(19)
C36 0.027(3) 0.046(3) 0.033(2) 0.006(2) -0.0056(19) -0.016(2)
C37 0.045(3) 0.079(4) 0.053(3) -0.001(3) -0.020(3) -0.004(3)
C38 0.082(4) 0.086(4) 0.046(3) -0.012(3) -0.029(3) -0.019(3)
C39 0.068(4) 0.059(3) 0.036(3) -0.011(2) -0.008(2) -0.022(3)
C40 0.046(3) 0.031(2) 0.026(2) 0.0018(19) 0.003(2) -0.019(2)
C41 0.027(3) 0.041(3) 0.042(3) 0.007(2) 0.001(2) -0.011(2)
C42 0.042(3) 0.024(2) 0.027(2) 0.0017(19) 0.009(2) -0.011(2)
C43 0.085(4) 0.051(3) 0.046(3) 0.007(3) 0.004(3) -0.022(3)
C44 0.126(6) 0.044(3) 0.044(3) -0.001(2) 0.025(3) -0.037(3)
C45 0.135(6) 0.060(4) 0.035(3) 0.001(3) 0.002(3) -0.044(4)
C46 0.038(3) 0.045(3) 0.057(3) 0.005(2) 0.006(2) -0.011(2)
C47 0.068(4) 0.030(3) 0.079(4) 0.003(3) 0.006(3) -0.022(3)
C48 0.034(3) 0.059(3) 0.040(3) 0.001(2) 0.011(2) -0.006(2)
C49 0.060(4) 0.045(3) 0.063(4) -0.012(3) 0.000(3) -0.004(3)
C50 0.056(4) 0.056(3) 0.060(3) -0.017(3) 0.007(3) -0.019(3)
C51 0.056(4) 0.116(6) 0.055(4) 0.009(4) -0.019(3) -0.037(4)
C52 0.099(6) 0.105(6) 0.105(6) 0.025(5) -0.047(5) -0.038(5)
O30 0.068(3) 0.129(4) 0.138(5) 0.064(4) -0.023(3) -0.021(3)
C54 0.067(4) 0.051(3) 0.043(3) 0.001(2) 0.004(3) -0.028(3)
C55 0.063(4) 0.049(3) 0.054(3) -0.004(3) 0.002(3) -0.004(3)
C56 0.055(4) 0.072(4) 0.058(3) 0.004(3) 0.017(3) -0.019(3)

loop_
_atom_type_symbol
_atom_type_description
_atom_type_scat_dispersion_real
_atom_type_scat_dispersion_imag
_atom_type_scat_source
C C 0.0033 0.0016 'International Tables Vol C Tables 4.2.6.8 and 6.1.1.4'
H H 0.0000 0.0000 'International Tables Vol C Tables 4.2.6.8 and 6.1.1.4'
N N 0.0061 0.0033 'International Tables Vol C Tables 4.2.6.8 and 6.1.1.4'
O O 0.0106 0.0060 'International Tables Vol C Tables 4.2.6.8 and 6.1.1.4'
Cl Cl 0.1484 0.1585 'International Tables Vol C Tables 4.2.6.8 and 6.1.1.4'
Sr Sr -1.5307 3.2498 'International Tables Vol C Tables 4.2.6.8 and 6.1.1.4'
Sm Sm -0.1638 3.4418 'International Tables Vol C Tables 4.2.6.8 and 6.1.1.4'

loop_
_geom_angle_atom_site_label_1
_geom_angle_atom_site_label_2
_geom_angle_atom_site_label_3
_geom_angle
_geom_angle_site_symmetry_1
_geom_angle_site_symmetry_3
O9 Sm1 O5 149.31(10) . .
O9 Sm1 O11 126.05(9) . .
O5 Sm1 O11 78.17(10) . .
O9 Sm1 O1 85.33(9) . .
O5 Sm1 O1 80.19(9) . .
O11 Sm1 O1 80.80(9) . .
O9 Sm1 O3 76.78(9) . .
O5 Sm1 O3 90.18(9) . .
O11 Sm1 O3 148.64(9) . .
O1 Sm1 O3 126.20(9) . .
O9 Sm1 O7 77.79(9) . .
O5 Sm1 O7 126.41(9) . .
O11 Sm1 O7 87.37(9) . .
O1 Sm1 O7 147.95(9) . .
O3 Sm1 O7 76.24(9) . .
O9 Sm1 N1 74.44(10) . .
O5 Sm1 N1 74.88(10) . .
O11 Sm1 N1 137.70(9) . .
O1 Sm1 N1 63.02(9) . .
O3 Sm1 N1 63.35(9) . .
O7 Sm1 N1 134.92(9) . .
O9 Sm1 N3 63.58(9) . .
O5 Sm1 N3 134.02(9) . .
O11 Sm1 N3 62.57(10) . .
O1 Sm1 N3 71.18(9) . .
O3 Sm1 N3 135.77(9) . .
O7 Sm1 N3 76.91(9) . .
N1 Sm1 N3 119.08(10) . .
O9 Sm1 N2 134.13(9) . .
O5 Sm1 N2 63.69(9) . .
O11 Sm1 N2 76.70(10) . .
O1 Sm1 N2 140.45(9) . .
O3 Sm1 N2 72.05(9) . .
O7 Sm1 N2 62.79(9) . .
N1 Sm1 N2 117.65(10) . .
N3 Sm1 N2 123.26(10) . .
C6 O1 Sm1 126.1(2) . .
C5 N1 C1 118.6(3) . .
C5 N1 Sm1 120.8(2) . .
C1 N1 Sm1 120.6(2) . .
N1 C1 C2 122.2(3) . .
N1 C1 C6 114.5(3) . .
C2 C1 C6 123.3(3) . .
C31 C1A C29 119.2(4) . .
C31 C1A H1A 120.4 . .
C29 C1A H1A 120.4 . .
O21 Sm2 O15 149.54(10) . .
O21 Sm2 O13 74.65(10) . .
O15 Sm2 O13 126.81(9) . .
O21 Sm2 O23 127.55(10) . .
O15 Sm2 O23 77.41(9) . .
O13 Sm2 O23 92.18(9) . .
O21 Sm2 O19 92.02(10) . .
O15 Sm2 O19 77.38(9) . .
O13 Sm2 O19 149.72(9) . .
O23 Sm2 O19 74.32(9) . .
O21 Sm2 O17 75.14(10) . .
O15 Sm2 O17 88.13(9) . .
O13 Sm2 O17 77.26(9) . .
O23 Sm2 O17 151.90(10) . .
O19 Sm2 O17 126.18(9) . .
O21 Sm2 N6 64.22(11) . .
O15 Sm2 N6 136.40(10) . .
O13 Sm2 N6 75.19(10) . .
O23 Sm2 N6 63.33(10) . .
O19 Sm2 N6 74.53(10) . .
O17 Sm2 N6 135.45(10) . .
O21 Sm2 N4 133.27(10) . .
O15 Sm2 N4 63.68(9) . .
O13 Sm2 N4 63.22(9) . .
O23 Sm2 N4 75.33(10) . .
O19 Sm2 N4 134.68(10) . .
O17 Sm2 N4 76.68(10) . .
N6 Sm2 N4 118.99(10) . .
O21 Sm2 N5 72.29(10) . .
O15 Sm2 N5 77.48(10) . .
O13 Sm2 N5 133.41(9) . .
O23 Sm2 N5 134.15(9) . .
O19 Sm2 N5 63.10(9) . .
O17 Sm2 N5 63.20(10) . .
N6 Sm2 N5 116.65(10) . .
N4 Sm2 N5 124.35(10) . .
C6 O2 Sr3 127.1(2) . .
C8 N2 C12 119.7(3) . .
C8 N2 Sm1 119.3(2) . .
C12 N2 Sm1 120.8(2) . .
C1 C2 C3 118.6(4) . .
C1 C2 H2 120.7 . .
C3 C2 H2 120.7 . .
O24 Sr3 O25 138.42(9) 1_545 .
O24 Sr3 O2 72.76(9) 1_545 .
O25 Sr3 O2 148.75(9) . .
O24 Sr3 O29 112.77(11) 1_545 .
O25 Sr3 O29 83.13(11) . .
O2 Sr3 O29 84.69(10) . .
O24 Sr3 O26 73.43(10) 1_545 .
O25 Sr3 O26 77.26(10) . .
O2 Sr3 O26 124.64(10) . .
O29 Sr3 O26 69.93(10) . .
O24 Sr3 O14 144.64(9) 1_545 .
O25 Sr3 O14 74.93(9) . .
O2 Sr3 O14 74.25(9) . .
O29 Sr3 O14 76.13(10) . .
O26 Sr3 O14 138.10(9) . .
O24 Sr3 O28 83.04(11) 1_545 .
O25 Sr3 O28 106.53(11) . .
O2 Sr3 O28 69.25(10) . .
O29 Sr3 O28 144.33(10) . .
O26 Sr3 O28 145.23(10) . .
O14 Sr3 O28 73.67(10) . .
O24 Sr3 O27 72.04(10) 1_545 .
O25 Sr3 O27 72.89(10) . .
O2 Sr3 O27 129.88(9) . .
O29 Sr3 O27 142.19(11) . .
O26 Sr3 O27 76.44(11) . .
O14 Sr3 O27 122.87(10) . .
O28 Sr3 O27 72.08(11) . .
O24 Sr3 C27 163.04(9) 1_545 .
O25 Sr3 C27 58.23(9) . .
O2 Sr3 C27 90.52(9) . .
O29 Sr3 C27 67.22(10) . .
O26 Sr3 C27 120.22(10) . .
O14 Sr3 C27 19.03(9) . .
O28 Sr3 C27 88.43(10) . .
O27 Sr3 C27 119.13(10) . .
O24 Sr3 C42 17.74(9) 1_545 1_545
O25 Sr3 C42 121.74(10) . 1_545
O2 Sr3 C42 89.47(9) . 1_545
O29 Sr3 C42 109.63(11) . 1_545
O26 Sr3 C42 57.45(10) . 1_545
O14 Sr3 C42 162.37(9) . 1_545
O28 Sr3 C42 94.52(10) . 1_545
O27 Sr3 C42 63.04(10) . 1_545
C27 Sr3 C42 176.84(11) . 1_545
O24 Sr3 H25A 146.8 1_545 .
O25 Sr3 H25A 15.6 . .
O2 Sr3 H25A 137.8 . .
O29 Sr3 H25A 68.0 . .
O26 Sr3 H25A 76.3 . .
O14 Sr3 H25A 68.5 . .
O28 Sr3 H25A 116.3 . .
O27 Sr3 H25A 88.0 . .
C27 Sr3 H25A 50.0 . .
C42 Sr3 H25A 129.1 1_545 .
C7 O3 Sm1 125.2(2) . .
C19 N3 C15 119.1(3) . .
C19 N3 Sm1 121.3(3) . .
C15 N3 Sm1 119.4(2) . .
C2 C3 C4 119.2(4) . .
C2 C3 H3 120.4 . .
C4 C3 H3 120.4 . .
C22 N4 C26 119.1(3) . .
C22 N4 Sm2 120.8(2) . .
C26 N4 Sm2 120.0(2) . .
C5 C4 C3 119.4(4) . .
C5 C4 H4 120.3 . .
C3 C4 H4 120.3 . .
C13 O5 Sm1 125.3(3) . .
N1 C5 C4 122.0(4) . .
N1 C5 C7 114.0(3) . .
C4 C5 C7 124.0(3) . .
C33 N5 C29 119.8(3) . .
C33 N5 Sm2 120.4(2) . .
C29 N5 Sm2 119.7(2) . .
O2 C6 O1 126.4(4) . .
O2 C6 C1 117.8(4) . .
O1 C6 C1 115.8(3) . .
C36 N6 C40 119.4(4) . .
C36 N6 Sm2 119.5(3) . .
C40 N6 Sm2 121.0(3) . .
C14 O7 Sm1 125.5(2) . .
O4 C7 O3 125.2(4) . .
O4 C7 C5 118.2(4) . .
O3 C7 C5 116.5(3) . .
C43 N7 C44 108.1(5) . .
C43 N7 H7 125.9 . .
C44 N7 H7 125.9 . .
C43 N8 C45 108.6(4) . .
C43 N8 H8 125.7 . .
C45 N8 H8 125.7 . .
N2 C8 C9 121.5(4) . .
N2 C8 C13 114.8(3) . .
C9 C8 C13 123.6(4) . .
C20 O9 Sm1 125.6(2) . .
C46 N9 C48 109.8(4) . .
C46 N9 H9A 125.1 . .
C48 N9 H9A 125.1 . .
C10 C9 C8 119.5(4) . .
C10 C9 H9 120.3 . .
C8 C9 H9 120.3 . .
C46 N10 C47 110.0(4) . .
C46 N10 H10A 125.0 . .
C47 N10 H10A 125.0 . .
C9 C10 C11 119.3(4) . .
C9 C10 H10 120.4 . .
C11 C10 H10 120.4 . .
C21 O11 Sm1 126.2(2) . .
C10 C11 C12 118.2(4) . .
C10 C11 H11 120.9 . .
C12 C11 H11 120.9 . .
C49 N11 C51 108.3(4) . .
C49 N11 H11A 125.8 . .
C51 N11 H11A 125.8 . .
N2 C12 C11 121.7(4) . .
N2 C12 C14 115.1(3) . .
C11 C12 C14 123.1(4) . .
C49 N12 C50 109.4(4) . .
C49 N12 H12 125.3 . .
C50 N12 H12 125.3 . .
C27 O13 Sm2 126.0(2) . .
O6 C13 O5 126.0(4) . .
O6 C13 C8 117.3(4) . .
O5 C13 C8 116.7(3) . .
C54 N13 C56 108.1(4) . .
C54 N13 H13 126.0 . .
C56 N13 H13 126.0 . .
C27 O14 Sr3 117.8(2) . .
O8 C14 O7 124.9(4) . .
O8 C14 C12 119.5(4) . .
O7 C14 C12 115.5(3) . .
C54 N14 C55 108.7(4) . .
C54 N14 H14 125.7 . .
C55 N14 H14 125.7 . .
C28 O15 Sm2 125.0(2) . .
N3 C15 C16 122.5(4) . .
N3 C15 C20 114.3(3) . .
C16 C15 C20 123.2(4) . .
C17 C16 C15 118.4(4) . .
C17 C16 H16 120.8 . .
C15 C16 H16 120.8 . .
C34 O17 Sm2 122.9(3) . .
C16 C17 C18 119.6(4) . .
C16 C17 H17 120.2 . .
C18 C17 H17 120.2 . .
C17 C18 C19 118.6(4) . .
C17 C18 H18 120.7 . .
C19 C18 H18 120.7 . .
C35 O19 Sm2 125.3(2) . .
N3 C19 C18 121.7(4) . .
N3 C19 C21 114.5(3) . .
C18 C19 C21 123.8(4) . .
O10 C20 O9 125.6(4) . .
O10 C20 C15 117.5(4) . .
O9 C20 C15 116.8(3) . .
C41 O21 Sm2 124.8(3) . .
O12 C21 O11 125.5(4) . .
O12 C21 C19 119.4(4) . .
O11 C21 C19 115.1(3) . .
N4 C22 C23 122.7(4) . .
N4 C22 C27 114.2(3) . .
C23 C22 C27 123.1(3) . .
C42 O23 Sm2 125.1(3) . .
C22 C23 C24 117.8(4) . .
C22 C23 H23 121.1 . .
C24 C23 H23 121.1 . .
C42 O24 Sr3 123.9(2) . 1_565
C25 C24 C23 119.6(4) . .
C25 C24 H24 120.2 . .
C23 C24 H24 120.2 . .
Sr3 O25 H25A 109.8 . .
Sr3 O25 H25B 112.6 . .
H25A O25 H25B 131.6 . .
C26 C25 C24 118.9(4) . .
C26 C25 H25 120.6 . .
C24 C25 H25 120.6 . .
Sr3 O26 H26A 115.0 . .
Sr3 O26 H26B 138.8 . .
H26A O26 H26B 101.7 . .
N4 C26 C25 121.7(4) . .
N4 C26 C28 113.8(4) . .
C25 C26 C28 124.5(4) . .
Sr3 O27 H27A 111.1 . .
Sr3 O27 H27B 129.0 . .
H27A O27 H27B 106.3 . .
O14 C27 O13 125.7(4) . .
O14 C27 C22 118.5(4) . .
O13 C27 C22 115.8(3) . .
O14 C27 Sr3 43.19(18) . .
O13 C27 Sr3 102.6(2) . .
C22 C27 Sr3 124.0(2) . .
Sr3 O28 H28A 115.8 . .
Sr3 O28 H28B 117.6 . .
H28A O28 H28B 90.4 . .
O16 C28 O15 125.2(4) . .
O16 C28 C26 117.9(4) . .
O15 C28 C26 116.8(3) . .
Sr3 O29 H29A 132.6 . .
Sr3 O29 H29B 113.6 . .
H29A O29 H29B 112.2 . .
N5 C29 C1A 121.2(4) . .
N5 C29 C34 114.9(3) . .
C1A C29 C34 123.9(4) . .
C52 C53 H53A 109.5 . .
C52 C53 H53B 109.5 . .
H53A C53 H53B 109.5 . .
C52 C53 H53C 109.5 . .
H53A C53 H53C 109.5 . .
H53B C53 H53C 109.5 . .
H31A O31 H31B 99.7 . .
C1A C31 C32 119.2(4) . .
C1A C31 H31 120.4 . .
C32 C31 H31 120.4 . .
H32A O32 H32B 106.9 . .
C31 C32 C33 119.0(4) . .
C31 C32 H32 120.5 . .
C33 C32 H32 120.5 . .
H33A O33 H33B 107.1 . .
N5 C33 C32 121.6(4) . .
N5 C33 C35 115.0(3) . .
C32 C33 C35 123.4(4) . .
H34A O34 H34B 100.9 . .
O18 C34 O17 126.2(4) . .
O18 C34 C29 117.5(4) . .
O17 C34 C29 116.3(3) . .
O20 C35 O19 126.1(4) . .
O20 C35 C33 118.1(4) . .
O19 C35 C33 115.8(3) . .
N6 C36 C37 121.5(4) . .
N6 C36 C41 115.2(4) . .
C37 C36 C41 123.3(4) . .
C38 C37 C36 118.7(5) . .
C38 C37 H37 120.6 . .
C36 C37 H37 120.6 . .
C37 C38 C39 120.0(5) . .
C37 C38 H38 120.0 . .
C39 C38 H38 120.0 . .
C40 C39 C38 118.3(5) . .
C40 C39 H39 120.9 . .
C38 C39 H39 120.9 . .
N6 C40 C39 122.0(4) . .
N6 C40 C42 114.4(4) . .
C39 C40 C42 123.6(4) . .
O22 C41 O21 125.9(4) . .
O22 C41 C36 118.5(4) . .
O21 C41 C36 115.6(4) . .
O24 C42 O23 126.1(4) . .
O24 C42 C40 117.9(4) . .
O23 C42 C40 116.0(4) . .
O24 C42 Sr3 38.32(18) . 1_565
O23 C42 Sr3 104.1(2) . 1_565
C40 C42 Sr3 126.7(3) . 1_565
N8 C43 N7 108.4(5) . .
N8 C43 H43 125.8 . .
N7 C43 H43 125.8 . .
N7 C44 C45 108.3(5) . .
N7 C44 H44 125.9 . .
C45 C44 H44 125.9 . .
C44 C45 N8 106.6(5) . .
C44 C45 H45 126.7 . .
N8 C45 H45 126.7 . .
N10 C46 N9 108.1(4) . .
N10 C46 H46 126.0 . .
N9 C46 H46 126.0 . .
N10 C47 C48 106.0(4) . .
N10 C47 H47 127.0 . .
C48 C47 H47 127.0 . .
N9 C48 C47 106.1(4) . .
N9 C48 H48 127.0 . .
C47 C48 H48 127.0 . .
N12 C49 N11 108.0(5) . .
N12 C49 H49 126.0 . .
N11 C49 H49 126.0 . .
C51 C50 N12 107.1(5) . .
C51 C50 H50 126.4 . .
N12 C50 H50 126.4 . .
C50 C51 N11 107.2(5) . .
C50 C51 H51 126.4 . .
N11 C51 H51 126.4 . .
O30 C52 C53 114.6(6) . .
O30 C52 H52A 108.6 . .
C53 C52 H52A 108.6 . .
O30 C52 H52B 108.6 . .
C53 C52 H52B 108.6 . .
H52A C52 H52B 107.6 . .
C52 O30 H30 109.5 . .
N13 C54 N14 108.5(5) . .
N13 C54 H54 125.8 . .
N14 C54 H54 125.8 . .
C56 C55 N14 108.2(5) . .
C56 C55 H55 125.9 . .
N14 C55 H55 125.9 . .
C55 C56 N13 106.4(5) . .
C55 C56 H56 126.8 . .
N13 C56 H56 126.8 . .

loop_
_geom_bond_atom_site_label_1
_geom_bond_atom_site_label_2
_geom_bond_distance
_geom_bond_site_symmetry_2
Sm1 O9 2.421(3) .
Sm1 O5 2.438(3) .
Sm1 O11 2.460(3) .
Sm1 O1 2.463(3) .
Sm1 O3 2.469(3) .
Sm1 O7 2.481(3) .
Sm1 N1 2.538(3) .
Sm1 N3 2.543(3) .
Sm1 N2 2.550(3) .
O1 C6 1.259(5) .
N1 C5 1.342(5) .
N1 C1 1.345(5) .
C1 C2 1.374(5) .
C1 C6 1.507(5) .
C1A C31 1.375(6) .
C1A C29 1.383(6) .
C1A H1A 0.9300 .
Sm2 O21 2.427(3) .
Sm2 O15 2.437(3) .
Sm2 O13 2.448(3) .
Sm2 O23 2.453(3) .
Sm2 O19 2.477(3) .
Sm2 O17 2.491(3) .
Sm2 N6 2.508(3) .
Sm2 N4 2.528(3) .
Sm2 N5 2.549(3) .
O2 C6 1.247(4) .
O2 Sr3 2.600(3) .
N2 C8 1.329(5) .
N2 C12 1.337(5) .
C2 C3 1.376(6) .
C2 H2 0.9300 .
Sr3 O24 2.529(3) 1_545
Sr3 O25 2.572(3) .
Sr3 O29 2.606(3) .
Sr3 O26 2.607(3) .
Sr3 O14 2.610(3) .
Sr3 O28 2.615(3) .
Sr3 O27 2.669(3) .
Sr3 C27 3.374(4) .
Sr3 C42 3.384(4) 1_545
Sr3 H25A 2.9693 .
O3 C7 1.259(5) .
N3 C19 1.326(5) .
N3 C15 1.335(5) .
C3 C4 1.379(6) .
C3 H3 0.9300 .
O4 C7 1.230(4) .
N4 C22 1.338(5) .
N4 C26 1.339(5) .
C4 C5 1.363(6) .
C4 H4 0.9300 .
O5 C13 1.257(5) .
C5 C7 1.519(5) .
N5 C33 1.336(5) .
N5 C29 1.337(5) .
O6 C13 1.239(5) .
N6 C36 1.332(5) .
N6 C40 1.338(5) .
O7 C14 1.279(5) .
N7 C43 1.319(6) .
N7 C44 1.324(7) .
N7 H7 0.8600 .
O8 C14 1.226(5) .
N8 C43 1.310(6) .
N8 C45 1.341(6) .
N8 H8 0.8600 .
C8 C9 1.378(6) .
C8 C13 1.508(6) .
O9 C20 1.257(5) .
N9 C46 1.303(6) .
N9 C48 1.344(6) .
N9 H9A 0.8600 .
C9 C10 1.375(6) .
C9 H9 0.9300 .
O10 C20 1.248(5) .
N10 C46 1.289(6) .
N10 C47 1.350(6) .
N10 H10A 0.8600 .
C10 C11 1.382(6) .
C10 H10 0.9300 .
O11 C21 1.270(5) .
C11 C12 1.392(5) .
C11 H11 0.9300 .
N11 C49 1.301(7) .
N11 C51 1.339(7) .
N11 H11A 0.8600 .
O12 C21 1.229(5) .
C12 C14 1.501(5) .
N12 C49 1.290(6) .
N12 C50 1.326(6) .
N12 H12 0.8600 .
O13 C27 1.260(5) .
N13 C54 1.317(6) .
N13 C56 1.378(7) .
N13 H13 0.8600 .
O14 C27 1.244(4) .
N14 C54 1.321(6) .
N14 C55 1.341(6) .
N14 H14 0.8600 .
O15 C28 1.248(5) .
C15 C16 1.373(6) .
C15 C20 1.499(5) .
O16 C28 1.237(5) .
C16 C17 1.371(6) .
C16 H16 0.9300 .
O17 C34 1.258(5) .
C17 C18 1.377(6) .
C17 H17 0.9300 .
O18 C34 1.246(5) .
C18 C19 1.386(6) .
C18 H18 0.9300 .
O19 C35 1.266(5) .
C19 C21 1.509(6) .
O20 C35 1.236(5) .
O21 C41 1.260(5) .
O22 C41 1.235(5) .
C22 C23 1.365(6) .
C22 C27 1.512(5) .
O23 C42 1.267(5) .
C23 C24 1.394(6) .
C23 H23 0.9300 .
O24 C42 1.243(5) .
O24 Sr3 2.529(3) 1_565
C24 C25 1.375(6) .
C24 H24 0.9300 .
O25 H25A 0.8500 .
O25 H25B 0.8500 .
C25 C26 1.371(6) .
C25 H25 0.9300 .
O26 H26A 0.8500 .
O26 H26B 0.8501 .
C26 C28 1.514(6) .
O27 H27A 0.8500 .
O27 H27B 0.8500 .
O28 H28A 0.8500 .
O28 H28B 0.8501 .
O29 H29A 0.8500 .
O29 H29B 0.8500 .
C29 C34 1.510(6) .
C53 C52 1.476(9) .
C53 H53A 0.9600 .
C53 H53B 0.9600 .
C53 H53C 0.9600 .
O31 H31A 0.8501 .
O31 H31B 0.8500 .
C31 C32 1.376(6) .
C31 H31 0.9300 .
O32 H32A 0.8497 .
O32 H32B 0.8501 .
C32 C33 1.379(5) .
C32 H32 0.9300 .
O33 H33A 0.8500 .
O33 H33B 0.8500 .
C33 C35 1.512(5) .
O34 H34A 0.8500 .
O34 H34B 0.8500 .
C36 C37 1.384(6) .
C36 C41 1.506(6) .
C37 C38 1.367(7) .
C37 H37 0.9300 .
C38 C39 1.377(7) .
C38 H38 0.9300 .
C39 C40 1.377(6) .
C39 H39 0.9300 .
C40 C42 1.496(6) .
C42 Sr3 3.384(4) 1_565
C43 H43 0.9300 .
C44 C45 1.335(8) .
C44 H44 0.9300 .
C45 H45 0.9300 .
C46 H46 0.9300 .
C47 C48 1.353(7) .
C47 H47 0.9300 .
C48 H48 0.9300 .
C49 H49 0.9300 .
C50 C51 1.310(8) .
C50 H50 0.9300 .
C51 H51 0.9300 .
C52 O30 1.343(7) .
C52 H52A 0.9700 .
C52 H52B 0.9700 .
O30 H30 0.8200 .
C54 H54 0.9300 .
C55 C56 1.331(7) .
C55 H55 0.9300 .
C56 H56 0.9300 .

loop_
_geom_hbond_atom_site_label_D
_geom_hbond_atom_site_label_H
_geom_hbond_atom_site_label_A
_geom_hbond_distance_DH
_geom_hbond_distance_HA
_geom_hbond_distance_DA
_geom_hbond_angle_DHA
_geom_hbond_site_symmetry_A
N7 H7 O18 0.86 1.89 2.736(5) 166.6 .
N8 H8 O16 0.86 1.86 2.715(5) 172.9 1_545
N9 H9A O7 0.86 1.95 2.802(4) 168.3 1_565
N10 H10A O28 0.86 2.21 2.979(5) 148.0 .
N10 H10A O14 0.86 2.45 3.014(5) 124.3 .
N11 H11A O33 0.86 2.14 2.820(6) 135.2 1_655
N11 H11A O12 0.86 2.43 3.087(6) 133.8 1_655
N12 H12 O10 0.86 1.85 2.698(5) 168.3 1_565
N13 H13 O3 0.86 1.93 2.788(5) 172.9 1_565
N14 H14 O6 0.86 1.77 2.625(5) 172.5 .
O25 H25A O17 0.85 2.07 2.812(4) 145.4 .
O25 H25B O30 0.85 1.91 2.757(6) 176.2 .
O26 H26A O32 0.85 2.05 2.882(5) 164.6 1_655
O26 H26B O19 0.85 1.98 2.828(4) 177.3 1_545
O27 H27A O30 0.85 2.44 3.238(5) 157.8 .
O27 H27B O23 0.85 2.29 2.769(4) 115.6 1_545
O28 H28A O31 0.85 2.03 2.873(5) 172.6 .
O29 H29A O12 0.85 2.17 2.973(5) 158.6 1_655
O29 H29B O13 0.85 2.32 2.922(4) 127.6 .
O31 H31A O32 0.85 2.10 2.853(5) 147.1 .
O29 H29A O12 0.85 2.17 2.973(5) 158.6 1_655
O29 H29B O13 0.85 2.32 2.922(4) 127.6 .
O31 H31A O32 0.85 2.10 2.853(5) 147.1 .
O31 H31B O22 0.85 2.07 2.716(6) 132.1 1_455
O32 H32A O18 0.85 2.08 2.923(5) 172.0 1_455
O32 H32B O20 0.85 1.93 2.763(4) 165.6 1_445
O33 H33A O11 0.85 1.98 2.771(4) 155.2 .
O33 H33B O34 0.85 2.11 2.872(5) 149.4 .
O34 H34A O8 0.85 2.03 2.872(5) 169.4 1_565
O34 H34B O4 0.85 2.00 2.825(5) 163.7 2_666
O30 H30 O31 0.82 2.03 2.848(6) 171.5 .
C2 H2 O12 0.93 2.52 3.352(5) 149.2 1_655
C10 H10 O33 0.93 2.44 3.323(6) 159.4 2_566
C44 H44 O20 0.93 2.27 3.196(6) 171.2 2_775
C54 H54 O4 0.93 2.40 3.148(6) 137.2 2_666
C49 H49 O29 0.93 2.45 3.296(6) 150.8 .

loop_
_geom_torsion_atom_site_label_1
_geom_torsion_atom_site_label_2
_geom_torsion_atom_site_label_3
_geom_torsion_atom_site_label_4
_geom_torsion
_geom_torsion_site_symmetry_1
_geom_torsion_site_symmetry_4
O9 Sm1 O1 C6 -74.6(3) . .
O5 Sm1 O1 C6 78.2(3) . .
O11 Sm1 O1 C6 157.7(3) . .
O3 Sm1 O1 C6 -4.8(3) . .
O7 Sm1 O1 C6 -132.6(3) . .
N1 Sm1 O1 C6 0.3(3) . .
N3 Sm1 O1 C6 -138.3(3) . .
N2 Sm1 O1 C6 101.9(3) . .
O9 Sm1 N1 C5 -84.5(3) . .
O5 Sm1 N1 C5 96.3(3) . .
O11 Sm1 N1 C5 148.5(2) . .
O1 Sm1 N1 C5 -177.2(3) . .
O3 Sm1 N1 C5 -1.7(3) . .
O7 Sm1 N1 C5 -30.5(3) . .
N3 Sm1 N1 C5 -131.4(3) . .
N2 Sm1 N1 C5 47.6(3) . .
O9 Sm1 N1 C1 94.7(3) . .
O5 Sm1 N1 C1 -84.5(3) . .
O11 Sm1 N1 C1 -32.3(3) . .
O1 Sm1 N1 C1 2.0(2) . .
O3 Sm1 N1 C1 177.5(3) . .
O7 Sm1 N1 C1 148.7(2) . .
N3 Sm1 N1 C1 47.8(3) . .
N2 Sm1 N1 C1 -133.2(3) . .
C5 N1 C1 C2 -2.5(5) . .
Sm1 N1 C1 C2 178.3(3) . .
C5 N1 C1 C6 175.5(3) . .
Sm1 N1 C1 C6 -3.8(4) . .
O9 Sm1 N2 C8 146.0(3) . .
O5 Sm1 N2 C8 -2.9(3) . .
O11 Sm1 N2 C8 -86.2(3) . .
O1 Sm1 N2 C8 -29.1(3) . .
O3 Sm1 N2 C8 96.5(3) . .
O7 Sm1 N2 C8 179.9(3) . .
N1 Sm1 N2 C8 51.1(3) . .
N3 Sm1 N2 C8 -130.0(3) . .
O9 Sm1 N2 C12 -29.4(3) . .
O5 Sm1 N2 C12 -178.4(3) . .
O11 Sm1 N2 C12 98.4(3) . .
O1 Sm1 N2 C12 155.4(2) . .
O3 Sm1 N2 C12 -79.0(3) . .
O7 Sm1 N2 C12 4.5(3) . .
N1 Sm1 N2 C12 -124.4(3) . .
N3 Sm1 N2 C12 54.5(3) . .
N1 C1 C2 C3 2.1(6) . .
C6 C1 C2 C3 -175.7(4) . .
C6 O2 Sr3 O24 -29.8(3) . 1_545
C6 O2 Sr3 O25 147.0(3) . .
C6 O2 Sr3 O29 -145.7(3) . .
C6 O2 Sr3 O26 -84.6(3) . .
C6 O2 Sr3 O14 137.3(3) . .
C6 O2 Sr3 O28 59.1(3) . .
C6 O2 Sr3 O27 17.3(4) . .
C6 O2 Sr3 C27 147.3(3) . .
C6 O2 Sr3 C42 -35.9(3) . 1_545
O9 Sm1 O3 C7 79.9(3) . .
O5 Sm1 O3 C7 -72.0(3) . .
O11 Sm1 O3 C7 -139.2(3) . .
O1 Sm1 O3 C7 5.9(3) . .
O7 Sm1 O3 C7 160.3(3) . .
N1 Sm1 O3 C7 0.9(3) . .
N3 Sm1 O3 C7 106.2(3) . .
N2 Sm1 O3 C7 -134.2(3) . .
O9 Sm1 N3 C19 -179.9(3) . .
O5 Sm1 N3 C19 -31.1(3) . .
O11 Sm1 N3 C19 3.5(3) . .
O1 Sm1 N3 C19 -85.7(3) . .
O3 Sm1 N3 C19 151.3(3) . .
O7 Sm1 N3 C19 97.4(3) . .
N1 Sm1 N3 C19 -128.1(3) . .
N2 Sm1 N3 C19 53.0(3) . .
O9 Sm1 N3 C15 -5.4(3) . .
O5 Sm1 N3 C15 143.3(3) . .
O11 Sm1 N3 C15 178.0(3) . .
O1 Sm1 N3 C15 88.8(3) . .
O3 Sm1 N3 C15 -34.2(3) . .
O7 Sm1 N3 C15 -88.1(3) . .
N1 Sm1 N3 C15 46.3(3) . .
N2 Sm1 N3 C15 -132.6(3) . .
C1 C2 C3 C4 -0.1(6) . .
O21 Sm2 N4 C22 28.4(3) . .
O15 Sm2 N4 C22 177.2(3) . .
O13 Sm2 N4 C22 0.3(2) . .
O23 Sm2 N4 C22 -99.8(3) . .
O19 Sm2 N4 C22 -149.1(2) . .
O17 Sm2 N4 C22 82.6(3) . .
N6 Sm2 N4 C22 -52.3(3) . .
N5 Sm2 N4 C22 126.3(3) . .
O21 Sm2 N4 C26 -153.8(2) . .
O15 Sm2 N4 C26 -5.0(3) . .
O13 Sm2 N4 C26 178.2(3) . .
O23 Sm2 N4 C26 78.0(3) . .
O19 Sm2 N4 C26 28.7(3) . .
O17 Sm2 N4 C26 -99.5(3) . .
N6 Sm2 N4 C26 125.5(3) . .
N5 Sm2 N4 C26 -55.8(3) . .
C2 C3 C4 C5 -1.4(6) . .
O9 Sm1 O5 C13 -132.4(3) . .
O11 Sm1 O5 C13 82.0(3) . .
O1 Sm1 O5 C13 164.5(3) . .
O3 Sm1 O5 C13 -68.7(3) . .
O7 Sm1 O5 C13 4.3(4) . .
N1 Sm1 O5 C13 -130.9(3) . .
N3 Sm1 O5 C13 113.0(3) . .
N2 Sm1 O5 C13 1.1(3) . .
C1 N1 C5 C4 0.9(5) . .
Sm1 N1 C5 C4 -179.9(3) . .
C1 N1 C5 C7 -176.9(3) . .
Sm1 N1 C5 C7 2.3(4) . .
C3 C4 C5 N1 1.0(6) . .
C3 C4 C5 C7 178.6(4) . .
O21 Sm2 N5 C33 -103.7(3) . .
O15 Sm2 N5 C33 80.1(3) . .
O13 Sm2 N5 C33 -150.5(2) . .
O23 Sm2 N5 C33 21.8(3) . .
O19 Sm2 N5 C33 -2.0(3) . .
O17 Sm2 N5 C33 174.3(3) . .
N6 Sm2 N5 C33 -55.9(3) . .
N4 Sm2 N5 C33 125.5(3) . .
O21 Sm2 N5 C29 73.8(3) . .
O15 Sm2 N5 C29 -102.4(3) . .
O13 Sm2 N5 C29 27.0(3) . .
O23 Sm2 N5 C29 -160.6(2) . .
O19 Sm2 N5 C29 175.6(3) . .
O17 Sm2 N5 C29 -8.1(3) . .
N6 Sm2 N5 C29 121.7(3) . .
N4 Sm2 N5 C29 -57.0(3) . .
Sr3 O2 C6 O1 -61.9(5) . .
Sr3 O2 C6 C1 118.0(3) . .
Sm1 O1 C6 O2 177.7(3) . .
Sm1 O1 C6 C1 -2.2(4) . .
N1 C1 C6 O2 -176.1(3) . .
C2 C1 C6 O2 1.8(6) . .
N1 C1 C6 O1 3.8(5) . .
C2 C1 C6 O1 -178.3(4) . .
O21 Sm2 N6 C36 -0.8(3) . .
O15 Sm2 N6 C36 -152.6(3) . .
O13 Sm2 N6 C36 79.0(3) . .
O23 Sm2 N6 C36 179.2(3) . .
O19 Sm2 N6 C36 -100.9(3) . .
O17 Sm2 N6 C36 25.4(3) . .
N4 Sm2 N6 C36 126.2(3) . .
N5 Sm2 N6 C36 -52.5(3) . .
O21 Sm2 N6 C40 176.2(3) . .
O15 Sm2 N6 C40 24.4(3) . .
O13 Sm2 N6 C40 -104.0(3) . .
O23 Sm2 N6 C40 -3.8(3) . .
O19 Sm2 N6 C40 76.2(3) . .
O17 Sm2 N6 C40 -157.5(3) . .
N4 Sm2 N6 C40 -56.7(3) . .
N5 Sm2 N6 C40 124.5(3) . .
O9 Sm1 O7 C14 152.9(3) . .
O5 Sm1 O7 C14 -6.1(3) . .
O11 Sm1 O7 C14 -79.3(3) . .
O1 Sm1 O7 C14 -147.2(3) . .
O3 Sm1 O7 C14 73.8(3) . .
N1 Sm1 O7 C14 100.1(3) . .
N3 Sm1 O7 C14 -141.7(3) . .
N2 Sm1 O7 C14 -2.9(3) . .
Sm1 O3 C7 O4 -177.8(3) . .
Sm1 O3 C7 C5 -0.1(5) . .
N1 C5 C7 O4 176.4(3) . .
C4 C5 C7 O4 -1.3(6) . .
N1 C5 C7 O3 -1.5(5) . .
C4 C5 C7 O3 -179.3(4) . .
C12 N2 C8 C9 -0.8(6) . .
Sm1 N2 C8 C9 -176.3(3) . .
C12 N2 C8 C13 179.8(3) . .
Sm1 N2 C8 C13 4.3(4) . .
O5 Sm1 O9 C20 -128.7(3) . .
O11 Sm1 O9 C20 8.1(3) . .
O1 Sm1 O9 C20 -66.9(3) . .
O3 Sm1 O9 C20 164.2(3) . .
O7 Sm1 O9 C20 85.7(3) . .
N1 Sm1 O9 C20 -130.2(3) . .
N3 Sm1 O9 C20 4.4(3) . .
N2 Sm1 O9 C20 116.2(3) . .
N2 C8 C9 C10 0.7(7) . .
C13 C8 C9 C10 -179.9(4) . .
C8 C9 C10 C11 0.4(8) . .
O9 Sm1 O11 C21 -8.7(3) . .
O5 Sm1 O11 C21 150.4(3) . .
O1 Sm1 O11 C21 68.6(3) . .
O3 Sm1 O11 C21 -139.3(3) . .
O7 Sm1 O11 C21 -81.5(3) . .
N1 Sm1 O11 C21 99.2(3) . .
N3 Sm1 O11 C21 -4.9(3) . .
N2 Sm1 O11 C21 -144.2(3) . .
C9 C10 C11 C12 -1.5(7) . .
C8 N2 C12 C11 -0.3(6) . .
Sm1 N2 C12 C11 175.1(3) . .
C8 N2 C12 C14 178.9(3) . .
Sm1 N2 C12 C14 -5.7(4) . .
C10 C11 C12 N2 1.4(6) . .
C10 C11 C12 C14 -177.7(4) . .
O21 Sm2 O13 C27 -157.7(3) . .
O15 Sm2 O13 C27 -2.0(3) . .
O23 Sm2 O13 C27 73.9(3) . .
O19 Sm2 O13 C27 135.8(3) . .
O17 Sm2 O13 C27 -79.8(3) . .
N6 Sm2 O13 C27 135.5(3) . .
N4 Sm2 O13 C27 1.5(3) . .
N5 Sm2 O13 C27 -111.6(3) . .
Sm1 O5 C13 O6 -179.4(3) . .
Sm1 O5 C13 C8 0.6(5) . .
N2 C8 C13 O6 176.7(4) . .
C9 C8 C13 O6 -2.7(6) . .
N2 C8 C13 O5 -3.3(5) . .
C9 C8 C13 O5 177.3(4) . .
O24 Sr3 O14 C27 169.5(3) 1_545 .
O25 Sr3 O14 C27 -26.9(3) . .
O2 Sr3 O14 C27 147.9(3) . .
O29 Sr3 O14 C27 59.5(3) . .
O26 Sr3 O14 C27 23.1(3) . .
O28 Sr3 O14 C27 -139.7(3) . .
O27 Sr3 O14 C27 -84.5(3) . .
C42 Sr3 O14 C27 171.0(3) 1_545 .
Sm1 O7 C14 O8 -179.5(3) . .
Sm1 O7 C14 C12 1.2(5) . .
N2 C12 C14 O8 -176.3(4) . .
C11 C12 C14 O8 2.9(6) . .
N2 C12 C14 O7 3.0(5) . .
C11 C12 C14 O7 -177.8(4) . .
O21 Sm2 O15 C28 139.6(3) . .
O13 Sm2 O15 C28 11.3(3) . .
O23 Sm2 O15 C28 -71.9(3) . .
O19 Sm2 O15 C28 -148.4(3) . .
O17 Sm2 O15 C28 83.8(3) . .
N6 Sm2 O15 C28 -97.6(3) . .
N4 Sm2 O15 C28 7.8(3) . .
N5 Sm2 O15 C28 146.8(3) . .
C19 N3 C15 C16 0.9(6) . .
Sm1 N3 C15 C16 -173.7(3) . .
C19 N3 C15 C20 -179.2(3) . .
Sm1 N3 C15 C20 6.2(4) . .
N3 C15 C16 C17 -2.7(7) . .
C20 C15 C16 C17 177.5(4) . .
O21 Sm2 O17 C34 -61.6(3) . .
O15 Sm2 O17 C34 92.7(3) . .
O13 Sm2 O17 C34 -138.8(3) . .
O23 Sm2 O17 C34 151.1(3) . .
O19 Sm2 O17 C34 19.8(3) . .
N6 Sm2 O17 C34 -85.9(3) . .
N4 Sm2 O17 C34 156.1(3) . .
N5 Sm2 O17 C34 15.8(3) . .
C15 C16 C17 C18 1.9(8) . .
C16 C17 C18 C19 0.5(8) . .
O21 Sm2 O19 C35 74.1(3) . .
O15 Sm2 O19 C35 -77.1(3) . .
O13 Sm2 O19 C35 136.4(3) . .
O23 Sm2 O19 C35 -157.3(3) . .
O17 Sm2 O19 C35 1.1(3) . .
N6 Sm2 O19 C35 136.6(3) . .
N4 Sm2 O19 C35 -107.7(3) . .
N5 Sm2 O19 C35 5.2(3) . .
C15 N3 C19 C18 1.7(6) . .
Sm1 N3 C19 C18 176.1(3) . .
C15 N3 C19 C21 -176.9(3) . .
Sm1 N3 C19 C21 -2.5(4) . .
C17 C18 C19 N3 -2.4(7) . .
C17 C18 C19 C21 176.1(4) . .
Sm1 O9 C20 O10 -180.0(3) . .
Sm1 O9 C20 C15 -3.0(5) . .
N3 C15 C20 O10 174.8(3) . .
C16 C15 C20 O10 -5.3(6) . .
N3 C15 C20 O9 -2.4(5) . .
C16 C15 C20 O9 177.5(4) . .
O15 Sm2 O21 C41 146.1(3) . .
O13 Sm2 O21 C41 -74.5(3) . .
O23 Sm2 O21 C41 6.2(4) . .
O19 Sm2 O21 C41 77.9(3) . .
O17 Sm2 O21 C41 -155.1(3) . .
N6 Sm2 O21 C41 6.2(3) . .
N4 Sm2 O21 C41 -100.3(3) . .
N5 Sm2 O21 C41 138.8(3) . .
Sm1 O11 C21 O12 -173.3(3) . .
Sm1 O11 C21 C19 5.5(5) . .
N3 C19 C21 O12 177.2(4) . .
C18 C19 C21 O12 -1.4(6) . .
N3 C19 C21 O11 -1.7(5) . .
C18 C19 C21 O11 179.7(4) . .
C26 N4 C22 C23 1.3(6) . .
Sm2 N4 C22 C23 179.2(3) . .
C26 N4 C22 C27 -179.6(3) . .
Sm2 N4 C22 C27 -1.7(4) . .
O21 Sm2 O23 C42 2.9(3) . .
O15 Sm2 O23 C42 -157.6(3) . .
O13 Sm2 O23 C42 75.2(3) . .
O19 Sm2 O23 C42 -77.3(3) . .
O17 Sm2 O23 C42 141.7(3) . .
N6 Sm2 O23 C42 2.9(3) . .
N4 Sm2 O23 C42 136.7(3) . .
N5 Sm2 O23 C42 -99.3(3) . .
N4 C22 C23 C24 -1.9(6) . .
C27 C22 C23 C24 179.1(4) . .
C22 C23 C24 C25 0.6(7) . .
C23 C24 C25 C26 1.2(7) . .
C22 N4 C26 C25 0.6(6) . .
Sm2 N4 C26 C25 -177.3(3) . .
C22 N4 C26 C28 -179.3(3) . .
Sm2 N4 C26 C28 2.8(4) . .
C24 C25 C26 N4 -1.8(6) . .
C24 C25 C26 C28 178.0(4) . .
Sr3 O14 C27 O13 -68.0(4) . .
Sr3 O14 C27 C22 110.6(3) . .
Sm2 O13 C27 O14 175.8(3) . .
Sm2 O13 C27 C22 -2.9(4) . .
Sm2 O13 C27 Sr3 135.20(17) . .
N4 C22 C27 O14 -175.9(3) . .
C23 C22 C27 O14 3.2(6) . .
N4 C22 C27 O13 2.9(5) . .
C23 C22 C27 O13 -178.0(4) . .
N4 C22 C27 Sr3 -125.3(3) . .
C23 C22 C27 Sr3 53.8(5) . .
O24 Sr3 C27 O14 -21.3(5) 1_545 .
O25 Sr3 C27 O14 149.0(3) . .
O2 Sr3 C27 O14 -30.8(3) . .
O29 Sr3 C27 O14 -114.8(3) . .
O26 Sr3 C27 O14 -162.3(3) . .
O28 Sr3 C27 O14 38.4(3) . .
O27 Sr3 C27 O14 106.9(3) . .
C42 Sr3 C27 O14 -120.5(16) 1_545 .
O24 Sr3 C27 O13 108.3(4) 1_545 .
O25 Sr3 C27 O13 -81.5(2) . .
O2 Sr3 C27 O13 98.7(2) . .
O29 Sr3 C27 O13 14.7(2) . .
O26 Sr3 C27 O13 -32.8(3) . .
O14 Sr3 C27 O13 129.5(4) . .
O28 Sr3 C27 O13 167.9(2) . .
O27 Sr3 C27 O13 -123.6(2) . .
C42 Sr3 C27 O13 9.0(18) 1_545 .
O24 Sr3 C27 C22 -118.3(4) 1_545 .
O25 Sr3 C27 C22 52.0(3) . .
O2 Sr3 C27 C22 -127.8(3) . .
O29 Sr3 C27 C22 148.2(3) . .
O26 Sr3 C27 C22 100.7(3) . .
O14 Sr3 C27 C22 -97.0(4) . .
O28 Sr3 C27 C22 -58.6(3) . .
O27 Sr3 C27 C22 9.8(3) . .
C42 Sr3 C27 C22 142.5(16) 1_545 .
Sm2 O15 C28 O16 171.6(3) . .
Sm2 O15 C28 C26 -9.3(5) . .
N4 C26 C28 O16 -177.1(4) . .
C25 C26 C28 O16 3.1(6) . .
N4 C26 C28 O15 3.8(5) . .
C25 C26 C28 O15 -176.1(4) . .
C33 N5 C29 C1A -0.4(5) . .
Sm2 N5 C29 C1A -178.0(3) . .
C33 N5 C29 C34 179.7(3) . .
Sm2 N5 C29 C34 2.1(4) . .
C31 C1A C29 N5 -1.2(6) . .
C31 C1A C29 C34 178.7(4) . .
C29 C1A C31 C32 1.4(6) . .
C1A C31 C32 C33 -0.1(6) . .
C29 N5 C33 C32 1.9(6) . .
Sm2 N5 C33 C32 179.4(3) . .
C29 N5 C33 C35 -177.9(3) . .
Sm2 N5 C33 C35 -0.4(4) . .
C31 C32 C33 N5 -1.6(6) . .
C31 C32 C33 C35 178.2(4) . .
Sm2 O17 C34 O18 159.2(3) . .
Sm2 O17 C34 C29 -20.8(5) . .
N5 C29 C34 O18 -168.4(4) . .
C1A C29 C34 O18 11.7(6) . .
N5 C29 C34 O17 11.6(5) . .
C1A C29 C34 O17 -168.2(4) . .
Sm2 O19 C35 O20 174.7(3) . .
Sm2 O19 C35 C33 -7.3(5) . .
N5 C33 C35 O20 -177.1(4) . .
C32 C33 C35 O20 3.1(6) . .
N5 C33 C35 O19 4.7(5) . .
C32 C33 C35 O19 -175.1(4) . .
C40 N6 C36 C37 -1.7(6) . .
Sm2 N6 C36 C37 175.4(4) . .
C40 N6 C36 C41 179.7(3) . .
Sm2 N6 C36 C41 -3.3(4) . .
N6 C36 C37 C38 -0.5(8) . .
C41 C36 C37 C38 178.0(5) . .
C36 C37 C38 C39 1.6(9) . .
C37 C38 C39 C40 -0.6(8) . .
C36 N6 C40 C39 2.9(6) . .
Sm2 N6 C40 C39 -174.1(3) . .
C36 N6 C40 C42 -178.6(3) . .
Sm2 N6 C40 C42 4.4(4) . .
C38 C39 C40 N6 -1.8(7) . .
C38 C39 C40 C42 179.9(5) . .
Sm2 O21 C41 O22 170.4(3) . .
Sm2 O21 C41 C36 -10.0(5) . .
N6 C36 C41 O22 -172.1(4) . .
C37 C36 C41 O22 9.3(7) . .
N6 C36 C41 O21 8.3(5) . .
C37 C36 C41 O21 -170.3(4) . .
Sr3 O24 C42 O23 -64.0(5) 1_565 .
Sr3 O24 C42 C40 115.0(3) 1_565 .
Sm2 O23 C42 O24 177.0(3) . .
Sm2 O23 C42 C40 -1.9(5) . .
Sm2 O23 C42 Sr3 141.99(16) . 1_565
N6 C40 C42 O24 179.3(3) . .
C39 C40 C42 O24 -2.3(6) . .
N6 C40 C42 O23 -1.7(5) . .
C39 C40 C42 O23 176.8(4) . .
N6 C40 C42 Sr3 -136.2(3) . 1_565
C39 C40 C42 Sr3 42.3(5) . 1_565
C45 N8 C43 N7 0.7(7) . .
C44 N7 C43 N8 -0.9(6) . .
C43 N7 C44 C45 0.8(7) . .
N7 C44 C45 N8 -0.4(7) . .
C43 N8 C45 C44 -0.2(7) . .
C47 N10 C46 N9 -0.7(6) . .
C48 N9 C46 N10 0.0(5) . .
C46 N10 C47 C48 1.1(6) . .
C46 N9 C48 C47 0.7(5) . .
N10 C47 C48 N9 -1.1(6) . .
C50 N12 C49 N11 0.3(6) . .
C51 N11 C49 N12 -0.2(6) . .
C49 N12 C50 C51 -0.3(6) . .
N12 C50 C51 N11 0.2(7) . .
C49 N11 C51 C50 0.0(7) . .
C56 N13 C54 N14 0.4(6) . .
C55 N14 C54 N13 -3.2(6) . .
C54 N14 C55 C56 4.8(6) . .
N14 C55 C56 N13 -4.5(6) . .
C54 N13 C56 C55 2.5(6) . .
